data_7706426
loop_
_publ_author_name
'Neto, Antonio de Brito Santiago'
'Alves da Cruz, M\'arcia Gabriely'
'Jeanneau, Erwann'
'Oliveira, Alcineia Concei\,c\~ao'
'Essayem, Nadine'
'Mishra, Shashank'

_publ_section_title
;
 Designed sol-gel precursors for atomically dispersed Nb and Pb within
 TiO<sub>2</sub> as catalysts for dihydroxyacetone transformation.
;
_journal_issue 5
_journal_name_full 'Dalton transactions (Cambridge, England : 2003)'
_journal_page_first 1604
_journal_page_last 1609
_journal_paper_doi 10.1039/d0dt03726e
_journal_volume 50
_journal_year 2021
_chemical_absolute_configuration unk
_chemical_formula_moiety 'C12 H27 N2 Nb2 O8'
_chemical_formula_sum 'C12 H27 N2 Nb2 O8'
_chemical_formula_weight 513.17
_space_group_crystal_system monoclinic
_space_group_IT_number 5
_space_group_name_Hall 'I 2y'
_space_group_name_H-M_alt 'I 1 2 1'
_atom_sites_solution_hydrogens geom
_atom_sites_solution_primary dual
_audit_creation_date 2020-09-30
_audit_creation_method
;
Olex2 1.3
(compiled 2020.07.31 svn.rc2a77460 for OlexSys, GUI svn.r6145)
;
_audit_update_record
;
2020-09-30 deposited with the CCDC.	2021-01-14 downloaded from the CCDC.
;
_cell_angle_alpha 90
_cell_angle_beta 106.473(10)
_cell_angle_gamma 90
_cell_formula_units_Z 4
_cell_length_a 12.8106(13)
_cell_length_b 10.2674(13)
_cell_length_c 18.4561(18)
_cell_measurement_reflns_used 7625
_cell_measurement_temperature 150.01(10)
_cell_measurement_theta_max 29.2260
_cell_measurement_theta_min 3.3870
_cell_volume 2327.9(5)
_computing_cell_refinement 'CrysAlisPro 1.171.40.67a (Rigaku OD, 2019)'
_computing_data_collection 'CrysAlisPro 1.171.40.67a (Rigaku OD, 2019)'
_computing_data_reduction 'CrysAlisPro 1.171.40.67a (Rigaku OD, 2019)'
_computing_molecular_graphics 'Olex2 1.3 (Dolomanov et al., 2009)'
_computing_publication_material 'Olex2 1.3 (Dolomanov et al., 2009)'
_computing_structure_refinement 'SHELXL 2018/3 (Sheldrick, 2015)'
_computing_structure_solution 'SHELXT  (Sheldrick, 2015)'
_diffrn_ambient_environment N~2~
_diffrn_ambient_temperature 150.01(10)
_diffrn_detector 'CCD plate'
_diffrn_detector_area_resol_mean 10.4685
_diffrn_detector_type Atlas
_diffrn_measured_fraction_theta_full 0.998
_diffrn_measured_fraction_theta_max 0.906
_diffrn_measurement_details
;
List of Runs (angles in degrees, time in seconds):

  # Type    Start    End  Width  t~exp~   \w     \q     \k     \f   Frames
#--------------------------------------------------------------------------
  1  \w    -38.00  63.00   1.00   42.24    --  -10.24  57.00-180.00  101
  2  \w    -51.00  70.00   1.00   42.24    --  -10.24  19.00 -60.00  121
  3  \w    -21.00  39.00   1.00   42.24    --   11.34  77.00  90.00   60
  4  \w    -85.00  14.00   1.00   42.24    --  -10.24 -37.00 150.00   99
  5  \w    -21.00  39.00   1.00   42.24    --   11.34  77.00 -30.00   60
  6  \w    -18.00   7.00   1.00   42.24    --   11.34 -77.00 -60.00   25
  7  \w    -13.00  47.00   1.00   42.24    --   11.34 -88.00  71.00   60
;
_diffrn_measurement_device 'four-circle diffractometer'
_diffrn_measurement_device_type 'Xcalibur, Atlas, Gemini ultra'
_diffrn_measurement_method '\w scans'
_diffrn_orient_matrix_type 'CrysAlisPro convention (1999,Acta A55,543-557)'
_diffrn_orient_matrix_UB_11 -0.0063029000
_diffrn_orient_matrix_UB_12 -0.0395880000
_diffrn_orient_matrix_UB_13 0.0299691000
_diffrn_orient_matrix_UB_21 -0.0348082000
_diffrn_orient_matrix_UB_22 0.0474699000
_diffrn_orient_matrix_UB_23 0.0086589000
_diffrn_orient_matrix_UB_31 -0.0455692000
_diffrn_orient_matrix_UB_32 -0.0309513000
_diffrn_orient_matrix_UB_33 -0.0251867000
_diffrn_radiation_monochromator graphite
_diffrn_radiation_probe x-ray
_diffrn_radiation_type 'Mo K\a'
_diffrn_radiation_wavelength 0.71073
_diffrn_reflns_av_R_equivalents 0.0431
_diffrn_reflns_av_unetI/netI 0.0396
_diffrn_reflns_Laue_measured_fraction_full 0.998
_diffrn_reflns_Laue_measured_fraction_max 0.906
_diffrn_reflns_limit_h_max 16
_diffrn_reflns_limit_h_min -16
_diffrn_reflns_limit_k_max 13
_diffrn_reflns_limit_k_min -14
_diffrn_reflns_limit_l_max 23
_diffrn_reflns_limit_l_min -25
_diffrn_reflns_number 16317
_diffrn_reflns_point_group_measured_fraction_full 0.989
_diffrn_reflns_point_group_measured_fraction_max 0.850
_diffrn_reflns_theta_full 25.242
_diffrn_reflns_theta_max 29.610
_diffrn_reflns_theta_min 3.134
_diffrn_source 'fine-focus sealed X-ray tube'
_diffrn_source_type 'Enhance (Mo) X-ray Source'
_exptl_absorpt_coefficient_mu 1.016
_exptl_absorpt_correction_T_max 0.873
_exptl_absorpt_correction_T_min 0.842
_exptl_absorpt_correction_type analytical
_exptl_absorpt_process_details
;
CrysAlisPro 1.171.40.67a (Rigaku Oxford Diffraction, 2019)
Analytical numeric absorption correction using a multifaceted crystal
			model based on expressions derived by R.C. Clark & J.S. Reid.
(Clark, R. C. & Reid, J. S. (1995). Acta Cryst. A51, 887-897)
Empirical absorption correction using spherical harmonics,
 implemented in SCALE3 ABSPACK scaling algorithm.
;
_exptl_crystal_colour colourless
_exptl_crystal_colour_primary colourless
_exptl_crystal_density_diffrn 1.464
_exptl_crystal_description block
_exptl_crystal_F_000 1036
_exptl_crystal_size_max 0.228
_exptl_crystal_size_mid 0.186
_exptl_crystal_size_min 0.168
_refine_diff_density_max 3.208
_refine_diff_density_min -1.752
_refine_diff_density_rms 0.188
_refine_ls_abs_structure_details
;
 Refined as an inversion twin.
;
_refine_ls_abs_structure_Flack 0.49(13)
_refine_ls_extinction_method none
_refine_ls_goodness_of_fit_ref 1.086
_refine_ls_hydrogen_treatment constr
_refine_ls_matrix_type full
_refine_ls_number_parameters 222
_refine_ls_number_reflns 5581
_refine_ls_number_restraints 396
_refine_ls_restrained_S_all 1.166
_refine_ls_R_factor_all 0.0979
_refine_ls_R_factor_gt 0.0809
_refine_ls_shift/su_max 0.006
_refine_ls_shift/su_mean 0.000
_refine_ls_structure_factor_coef Fsqd
_refine_ls_weighting_details 'w=1/[\s^2^(Fo^2^)+(0.1415P)^2^+15.8238P] where P=(Fo^2^+2Fc^2^)/3'
_refine_ls_weighting_scheme calc
_refine_ls_wR_factor_gt 0.2233
_refine_ls_wR_factor_ref 0.2488
_reflns_Friedel_coverage 0.782
_reflns_Friedel_fraction_full 0.979
_reflns_Friedel_fraction_max 0.787
_reflns_number_gt 4310
_reflns_number_total 5581
_reflns_threshold_expression 'I > 2\s(I)'
_cod_data_source_file d0dt03726e2.cif
_cod_data_source_block smr-b-xxx
_cod_depositor_comments 'Adding full bibliography for 7706424--7706426.cif.'
_cod_database_code 7706426
_shelx_shelxl_version_number 2018/3
_chemical_oxdiff_formula 'C24 H56 N4 Nb4 O16'
_shelx_space_group_comment
;
The symmetry employed for this shelxl refinement is uniquely defined
by the following loop, which should always be used as a source of
symmetry information in preference to the above space-group names.
They are only intended as comments.
;
_reflns_odcompleteness_completeness 99.80
_reflns_odcompleteness_iscentric 1
_reflns_odcompleteness_theta 26.32
_olex2_refinement_description
;
1. Twinned data refinement
 Scales: 0.51(13)
 0.49(13)
2. Fixed Uiso
 At 1.2 times of:
  All C(H) groups, All C(H,H) groups
 At 1.5 times of:
  All C(H,H,H) groups
3. Restrained distances
 C8-C7
 2.6 with sigma of 0.04
 N1-C5 \\sim N1-C3 \\sim N1-C2 \\sim N2-C8 \\sim N2-C7 \\sim N2-C10
 with sigma of 0.02
 C10-C11 \\sim C9-C8 \\sim C2-C1 \\sim C3-C4
 with sigma of 0.02
 O7-C11 \\sim O5-C9 \\sim O3-C1 \\sim O2-C4 \\sim O4-C6 \\sim O6-C12
 with sigma of 0.02
4. Uiso/Uaniso restraints and constraints
Nb1 \\sim Nb2 \\sim O1 \\sim O2 \\sim O3 \\sim O4 \\sim O5 \\sim O6 \\sim O7
\\sim O8 \\sim N1 \\sim N2 \\sim C1 \\sim C2 \\sim C4 \\sim C5 \\sim C6 \\sim
C7 \\sim C10 \\sim C11 \\sim C12: within 2A with sigma of 0.001 and sigma for
terminal atoms of 0.002 within 2A
Nb1 \\sim Nb2 \\sim O1 \\sim O2 \\sim O3 \\sim O4 \\sim O5 \\sim O6 \\sim O7
\\sim O8 \\sim N1 \\sim N2 \\sim C1 \\sim C2 \\sim C4 \\sim C5 \\sim C6 \\sim
C7 \\sim C8 \\sim C9 \\sim C10 \\sim C11 \\sim C12: within 2A with sigma of
0.01 and sigma for terminal atoms of 0.02 within 2A
Nb1 \\sim Nb2 \\sim O1 \\sim O2 \\sim O3 \\sim O4 \\sim O5 \\sim O6 \\sim O7
\\sim O8 \\sim N1 \\sim N2 \\sim C1 \\sim C2 \\sim C3 \\sim C4 \\sim C5 \\sim
C6 \\sim C7 \\sim C8 \\sim C9 \\sim C10 \\sim C11 \\sim C12: within 2A with
sigma of 0.02 and sigma for terminal atoms of 0.04 within 2A
5. Rigid body (RIGU) restrains
 Nb1, Nb2, O1, O2, O3, O4, O5, O6, O7, O8, N1, N2, C1, C2, C4, C5, C6, C7, C10,
  C11, C12
 with sigma for 1-2 distances of 0.0004 and sigma for 1-3 distances of 0.0004
 Nb1, Nb2, O1, O2, O3, O4, O5, O6, O7, O8, N1, N2, C1, C2, C4, C5, C6, C7, C8,
 C9, C10, C11, C12
 with sigma for 1-2 distances of 0.0004 and sigma for 1-3 distances of 0.0004
 Nb1, Nb2, O1, O2, O3, O4, O5, O6, O7, O8, N1, N2, C1, C2, C3, C4, C5, C6, C7,
 C8, C9, C10, C11, C12
 with sigma for 1-2 distances of 0.004 and sigma for 1-3 distances of 0.004
6.a Secondary CH2 refined with riding coordinates:
 C1(H1A,H1B), C2(H2A,H2B), C3(H3A,H3B), C8(H8A,H8B), C9(H9A,H9B), C10(H10A,
 H10B), C11(H11A,H11B)
6.b Aromatic/amide H refined with riding coordinates:
 C4(H4)
6.c Idealised Me refined as rotating group:
 C5(H5A,H5B,H5C), C6(H6A,H6B,H6C), C7(H7A,H7B,H7C), C12(H12A,H12B,H12C)
;
_smtbx_masks_void_probe_radius 1.2
_smtbx_masks_void_truncation_radius 1.2
_olex2_date_sample_data_collection 2020-09-24
_olex2_diffrn_ambient_temperature_device 'Oxford Cryosystems'
_olex2_exptl_crystal_mounting_method 'The crystal was mounted on a nylon loop in perfluoroether oil'
_olex2_submission_original_sample_id SMR-b-XXX
_olex2_submission_special_instructions 'No special instructions were received'
_oxdiff_exptl_absorpt_empirical_details
;
Empirical correction (ABSPACK) includes:
- Absorption correction using spherical harmonics
- Frame scaling
;
_oxdiff_exptl_absorpt_empirical_full_max 1.375
_oxdiff_exptl_absorpt_empirical_full_min 0.812

loop_
_space_group_symop_operation_xyz
'x, y, z'
'-x, y, -z'
'x+1/2, y+1/2, z+1/2'
'-x+1/2, y+1/2, -z+1/2'

loop_
_atom_site_label
_atom_site_type_symbol
_atom_site_fract_x
_atom_site_fract_y
_atom_site_fract_z
_atom_site_U_iso_or_equiv
_atom_site_adp_type
_atom_site_occupancy
_atom_site_site_symmetry_order
_atom_site_calc_flag
_atom_site_refinement_flags_posn
_atom_site_refinement_flags_adp
_atom_site_refinement_flags_occupancy
_atom_site_disorder_assembly
_atom_site_disorder_group
Nb1 Nb 0.28083(7) 0.63072(9) 0.45341(5) 0.0437(3) Uani 1 1 d . U . . .
Nb2 Nb 0.49409(7) 0.63168(16) 0.64461(5) 0.0514(3) Uani 1 1 d . U . . .
O1 O 0.3681(6) 0.6272(14) 0.5512(4) 0.0481(6) Uani 1 1 d . U . . .
O2 O 0.2738(7) 0.4545(10) 0.4253(5) 0.0487(7) Uani 1 1 d D U . . .
O3 O 0.1402(6) 0.6221(12) 0.4733(4) 0.0487(7) Uani 1 1 d D U . . .
O4 O 0.2729(7) 0.8211(10) 0.4445(5) 0.0475(8) Uani 1 1 d D U . . .
O5 O 0.4689(9) 0.8268(12) 0.6388(5) 0.0602(12) Uani 1 1 d D U . . .
O6 O 0.4720(7) 0.4646(11) 0.6590(5) 0.0551(7) Uani 1 1 d D U . . .
O7 O 0.5667(7) 0.6530(11) 0.7521(4) 0.0573(7) Uani 1 1 d D U . . .
O8 O 0.6117(6) 0.6153(14) 0.6075(4) 0.0536(7) Uani 1 1 d . U . . .
N1 N 0.1512(8) 0.5916(11) 0.3300(6) 0.0545(10) Uani 1 1 d D U . . .
N2 N 0.3479(8) 0.6619(12) 0.7053(5) 0.0625(10) Uani 1 1 d D U . . .
C1 C 0.0425(9) 0.6513(15) 0.4161(6) 0.0521(9) Uani 1 1 d D U . . .
H1A H 0.035004 0.744743 0.408604 0.063 Uiso 1 1 calc R U . . .
H1B H -0.019968 0.619362 0.430542 0.063 Uiso 1 1 calc R U . . .
C2 C 0.0489(10) 0.5868(15) 0.3457(7) 0.0541(10) Uani 1 1 d D U . . .
H2A H 0.028949 0.496121 0.347970 0.065 Uiso 1 1 calc R U . . .
H2B H -0.005048 0.626263 0.303658 0.065 Uiso 1 1 calc R U . . .
C3 C 0.1770(18) 0.4688(17) 0.3053(10) 0.093(5) Uani 1 1 d D U . . .
H3A H 0.219205 0.483048 0.269845 0.111 Uiso 1 1 calc R U . . .
H3B H 0.109586 0.426887 0.277687 0.111 Uiso 1 1 calc R U . . .
C4 C 0.2375(10) 0.3782(14) 0.3635(7) 0.0513(10) Uani 1 1 d D U . . .
H4 H 0.248425 0.289314 0.359078 0.062 Uiso 1 1 calc R U . . .
C5 C 0.1521(11) 0.6858(15) 0.2730(7) 0.0590(15) Uani 1 1 d D U . . .
H5A H 0.089122 0.740687 0.264605 0.088 Uiso 1 1 calc R U . . .
H5B H 0.151171 0.641943 0.226903 0.088 Uiso 1 1 calc R U . . .
H5C H 0.216712 0.738052 0.289331 0.088 Uiso 1 1 calc R U . . .
C6 C 0.2952(11) 0.9196(14) 0.3948(7) 0.0525(14) Uani 1 1 d D U . . .
H6A H 0.275564 0.887032 0.343934 0.079 Uiso 1 1 calc R U . . .
H6B H 0.371363 0.940547 0.410356 0.079 Uiso 1 1 calc R U . . .
H6C H 0.253511 0.996346 0.397050 0.079 Uiso 1 1 calc R U . . .
C7 C 0.2597(11) 0.5698(17) 0.6851(8) 0.0667(16) Uani 1 1 d D U . . .
H7A H 0.242679 0.550631 0.632074 0.100 Uiso 1 1 calc R U . . .
H7B H 0.196854 0.606185 0.696057 0.100 Uiso 1 1 calc R U . . .
H7C H 0.280697 0.491095 0.713567 0.100 Uiso 1 1 calc R U . . .
C8 C 0.2933(13) 0.7827(16) 0.6696(9) 0.0748(19) Uani 1 1 d D U . . .
H8A H 0.258526 0.824067 0.703962 0.090 Uiso 1 1 calc R U . . .
H8B H 0.236707 0.759629 0.624138 0.090 Uiso 1 1 calc R U . . .
C9 C 0.3680(12) 0.8780(18) 0.6496(10) 0.075(2) Uani 1 1 d D U . . .
H9A H 0.328341 0.921720 0.603382 0.090 Uiso 1 1 calc R U . . .
H9B H 0.386832 0.943420 0.689078 0.090 Uiso 1 1 calc R U . . .
C10 C 0.4005(10) 0.7072(18) 0.7795(7) 0.0619(10) Uani 1 1 d D U . . .
H10A H 0.359802 0.676791 0.813220 0.074 Uiso 1 1 calc R U . . .
H10B H 0.398211 0.801618 0.779357 0.074 Uiso 1 1 calc R U . . .
C11 C 0.5121(9) 0.6662(17) 0.8090(7) 0.0599(9) Uani 1 1 d D U . . .
H11A H 0.550732 0.729221 0.846148 0.072 Uiso 1 1 calc R U . . .
H11B H 0.513930 0.583271 0.834574 0.072 Uiso 1 1 calc R U . . .
C12 C 0.4150(11) 0.3562(16) 0.6212(8) 0.0626(15) Uani 1 1 d D U . . .
H12A H 0.436692 0.339560 0.576335 0.094 Uiso 1 1 calc R U . . .
H12B H 0.338248 0.373481 0.607605 0.094 Uiso 1 1 calc R U . . .
H12C H 0.431106 0.281455 0.653697 0.094 Uiso 1 1 calc R U . . .

loop_
_atom_site_aniso_label
_atom_site_aniso_U_11
_atom_site_aniso_U_22
_atom_site_aniso_U_33
_atom_site_aniso_U_23
_atom_site_aniso_U_13
_atom_site_aniso_U_12
Nb1 0.0337(5) 0.0726(7) 0.0322(5) 0.0015(6) 0.0212(3) 0.0004(6)
Nb2 0.0351(5) 0.0962(8) 0.0304(5) 0.0017(6) 0.0212(3) 0.0009(7)
O1 0.0356(9) 0.0823(11) 0.0330(9) 0.0016(9) 0.0202(8) 0.0002(10)
O2 0.0400(13) 0.0756(13) 0.0365(12) -0.0001(11) 0.0206(11) -0.0009(12)
O3 0.0377(11) 0.0767(13) 0.0367(12) 0.0003(12) 0.0189(10) -0.0006(11)
O4 0.0383(13) 0.0749(13) 0.0359(13) 0.0014(11) 0.0211(12) 0.0016(12)
O5 0.062(4) 0.089(2) 0.034(3) -0.0070(16) 0.021(2) 0.0009(17)
O6 0.0393(13) 0.0961(14) 0.0347(13) 0.0041(11) 0.0184(11) 0.0005(12)
O7 0.0424(12) 0.1009(14) 0.0346(11) -0.0006(12) 0.0207(10) 0.0000(13)
O8 0.0367(11) 0.0973(15) 0.0331(12) 0.0025(14) 0.0201(11) 0.0005(13)
N1 0.0439(19) 0.085(2) 0.0377(15) -0.0019(15) 0.0166(13) -0.0008(17)
N2 0.0451(16) 0.109(2) 0.0403(16) -0.0044(18) 0.0234(13) 0.0013(17)
C1 0.0407(14) 0.0804(18) 0.0386(14) -0.0004(15) 0.0166(12) -0.0005(15)
C2 0.0431(17) 0.083(2) 0.0387(14) -0.0017(15) 0.0163(13) -0.0008(16)
C3 0.097(11) 0.104(8) 0.057(8) -0.018(7) -0.010(7) 0.016(8)
C4 0.0424(18) 0.0769(18) 0.0387(16) -0.0014(14) 0.0183(16) -0.0008(17)
C5 0.048(3) 0.090(3) 0.041(2) 0.002(2) 0.016(2) -0.003(3)
C6 0.044(3) 0.078(3) 0.041(2) 0.004(2) 0.022(2) -0.001(2)
C7 0.047(2) 0.113(3) 0.046(3) -0.004(3) 0.022(2) -0.001(2)
C8 0.059(3) 0.114(3) 0.055(4) 0.005(3) 0.021(3) 0.005(3)
C9 0.066(4) 0.104(4) 0.062(6) -0.004(4) 0.032(4) 0.005(3)
C10 0.0453(16) 0.107(2) 0.0402(16) -0.0039(17) 0.0238(13) 0.0008(16)
C11 0.0449(15) 0.1043(18) 0.0375(14) -0.0020(15) 0.0231(12) 0.0000(15)
C12 0.047(3) 0.098(2) 0.042(3) 0.003(2) 0.012(2) -0.001(2)

loop_
_atom_type_symbol
_atom_type_description
_atom_type_scat_dispersion_real
_atom_type_scat_dispersion_imag
_atom_type_scat_source
C C 0.0033 0.0016 'International Tables Vol C Tables 4.2.6.8 and 6.1.1.4'
H H 0.0000 0.0000 'International Tables Vol C Tables 4.2.6.8 and 6.1.1.4'
N N 0.0061 0.0033 'International Tables Vol C Tables 4.2.6.8 and 6.1.1.4'
Nb Nb -2.0727 0.6215 'International Tables Vol C Tables 4.2.6.8 and 6.1.1.4'
O O 0.0106 0.0060 'International Tables Vol C Tables 4.2.6.8 and 6.1.1.4'

loop_
_exptl_crystal_face_index_h
_exptl_crystal_face_index_k
_exptl_crystal_face_index_l
_exptl_crystal_face_perp_dist
-3 11 -14 0.0916
8 -5 17 0.0873
-4 -14 7 0.0704
-10 -11 -6 0.1132
10 11 5 0.0992
-17 1 14 0.0726
18 -1 -13 0.0924
2 8 20 0.0900
2 -7 -22 0.1103
3 -14 -3 0.0737
-3 14 3 0.1117
16 4 -17 0.0969
-8 1 26 0.0954

loop_
_geom_angle_atom_site_label_1
_geom_angle_atom_site_label_2
_geom_angle_atom_site_label_3
_geom_angle
_geom_angle_site_symmetry_1
_geom_angle_site_symmetry_3
_geom_angle_publ_flag
O1 Nb1 O2 102.8(5) . . ?
O1 Nb1 O3 98.8(3) . . ?
O1 Nb1 O4 96.0(5) . . ?
O1 Nb1 O8 103.0(3) . 2_656 ?
O1 Nb1 N1 168.0(5) . . ?
O2 Nb1 O3 91.9(5) . . ?
O2 Nb1 O4 160.1(4) . . ?
O2 Nb1 O8 76.0(5) . 2_656 ?
O2 Nb1 N1 67.5(4) . . ?
O3 Nb1 O4 91.9(4) . . ?
O3 Nb1 O8 156.9(4) . 2_656 ?
O3 Nb1 N1 75.3(3) . . ?
O4 Nb1 O8 93.4(5) . 2_656 ?
O4 Nb1 N1 94.6(4) . . ?
O8 Nb1 N1 81.9(3) 2_656 . ?
O1 Nb2 O5 84.2(5) . . ?
O1 Nb2 N2 82.1(3) . . ?
O5 Nb2 N2 76.6(4) . . ?
O6 Nb2 O1 89.0(5) . . ?
O6 Nb2 O5 159.3(4) . . ?
O6 Nb2 O7 90.3(5) . . ?
O6 Nb2 O8 98.7(5) . . ?
O6 Nb2 N2 83.1(4) . . ?
O7 Nb2 O1 156.2(3) . . ?
O7 Nb2 O5 88.0(4) . . ?
O7 Nb2 N2 74.2(3) . . ?
O8 Nb2 O1 102.9(3) . . ?
O8 Nb2 O5 101.9(5) . . ?
O8 Nb2 O7 100.7(3) . . ?
O8 Nb2 N2 174.7(4) . . ?
Nb1 O1 Nb2 164.9(4) . . ?
C4 O2 Nb1 140.3(9) . . ?
C1 O3 Nb1 121.3(7) . . ?
C6 O4 Nb1 137.2(8) . . ?
C9 O5 Nb2 118.8(10) . . ?
C12 O6 Nb2 140.9(9) . . ?
C11 O7 Nb2 124.7(7) . . ?
Nb2 O8 Nb1 165.1(6) . 2_656 ?
C2 N1 Nb1 103.7(7) . . ?
C2 N1 C5 112.0(11) . . ?
C3 N1 Nb1 106.8(8) . . ?
C3 N1 C2 110.5(14) . . ?
C3 N1 C5 108.3(12) . . ?
C5 N1 Nb1 115.4(8) . . ?
C7 N2 Nb2 116.3(8) . . ?
C7 N2 C8 101.4(11) . . ?
C8 N2 Nb2 103.2(8) . . ?
C10 N2 Nb2 105.4(7) . . ?
C10 N2 C7 126.0(11) . . ?
C10 N2 C8 100.9(12) . . ?
O3 C1 H1A 110.2 . . ?
O3 C1 H1B 110.2 . . ?
O3 C1 C2 107.5(10) . . ?
H1A C1 H1B 108.5 . . ?
C2 C1 H1A 110.2 . . ?
C2 C1 H1B 110.2 . . ?
N1 C2 C1 116.6(11) . . ?
N1 C2 H2A 108.1 . . ?
N1 C2 H2B 108.1 . . ?
C1 C2 H2A 108.1 . . ?
C1 C2 H2B 108.1 . . ?
H2A C2 H2B 107.3 . . ?
N1 C3 H3A 108.1 . . ?
N1 C3 H3B 108.1 . . ?
N1 C3 C4 116.9(13) . . ?
H3A C3 H3B 107.3 . . ?
C4 C3 H3A 108.1 . . ?
C4 C3 H3B 108.1 . . ?
O2 C4 C3 103.5(12) . . ?
O2 C4 H4 128.2 . . ?
C3 C4 H4 128.2 . . ?
N1 C5 H5A 109.5 . . ?
N1 C5 H5B 109.5 . . ?
N1 C5 H5C 109.5 . . ?
H5A C5 H5B 109.5 . . ?
H5A C5 H5C 109.5 . . ?
H5B C5 H5C 109.5 . . ?
O4 C6 H6A 109.5 . . ?
O4 C6 H6B 109.5 . . ?
O4 C6 H6C 109.5 . . ?
H6A C6 H6B 109.5 . . ?
H6A C6 H6C 109.5 . . ?
H6B C6 H6C 109.5 . . ?
N2 C7 H7A 109.5 . . ?
N2 C7 H7B 109.5 . . ?
N2 C7 H7C 109.5 . . ?
H7A C7 H7B 109.5 . . ?
H7A C7 H7C 109.5 . . ?
H7B C7 H7C 109.5 . . ?
N2 C8 H8A 108.8 . . ?
N2 C8 H8B 108.8 . . ?
N2 C8 C9 113.9(13) . . ?
H8A C8 H8B 107.7 . . ?
C9 C8 H8A 108.8 . . ?
C9 C8 H8B 108.8 . . ?
O5 C9 C8 117.0(15) . . ?
O5 C9 H9A 108.0 . . ?
O5 C9 H9B 108.0 . . ?
C8 C9 H9A 108.0 . . ?
C8 C9 H9B 108.0 . . ?
H9A C9 H9B 107.3 . . ?
N2 C10 H10A 108.6 . . ?
N2 C10 H10B 108.6 . . ?
N2 C10 C11 114.6(11) . . ?
H10A C10 H10B 107.6 . . ?
C11 C10 H10A 108.6 . . ?
C11 C10 H10B 108.6 . . ?
O7 C11 C10 113.0(10) . . ?
O7 C11 H11A 109.0 . . ?
O7 C11 H11B 109.0 . . ?
C10 C11 H11A 109.0 . . ?
C10 C11 H11B 109.0 . . ?
H11A C11 H11B 107.8 . . ?
O6 C12 H12A 109.5 . . ?
O6 C12 H12B 109.5 . . ?
O6 C12 H12C 109.5 . . ?
H12A C12 H12B 109.5 . . ?
H12A C12 H12C 109.5 . . ?
H12B C12 H12C 109.5 . . ?

loop_
_geom_bond_atom_site_label_1
_geom_bond_atom_site_label_2
_geom_bond_distance
_geom_bond_site_symmetry_2
_geom_bond_publ_flag
Nb1 O1 1.834(7) . ?
Nb1 O2 1.877(10) . ?
Nb1 O3 1.940(7) . ?
Nb1 O4 1.962(10) . ?
Nb1 O8 2.015(7) 2_656 ?
Nb1 N1 2.442(11) . ?
Nb2 O1 2.000(7) . ?
Nb2 O5 2.027(12) . ?
Nb2 O6 1.771(11) . ?
Nb2 O7 1.950(8) . ?
Nb2 O8 1.831(7) . ?
Nb2 N2 2.459(10) . ?
O2 C4 1.353(13) . ?
O3 C1 1.421(12) . ?
O4 C6 1.447(13) . ?
O5 C9 1.460(15) . ?
O6 C12 1.404(15) . ?
O7 C11 1.425(12) . ?
N1 C2 1.420(13) . ?
N1 C3 1.412(15) . ?
N1 C5 1.432(13) . ?
N2 C7 1.439(14) . ?
N2 C8 1.484(15) . ?
N2 C10 1.422(14) . ?
C1 H1A 0.9700 . ?
C1 H1B 0.9700 . ?
C1 C2 1.480(14) . ?
C2 H2A 0.9700 . ?
C2 H2B 0.9700 . ?
C3 H3A 0.9700 . ?
C3 H3B 0.9700 . ?
C3 C4 1.467(17) . ?
C4 H4 0.9300 . ?
C5 H5A 0.9600 . ?
C5 H5B 0.9600 . ?
C5 H5C 0.9600 . ?
C6 H6A 0.9600 . ?
C6 H6B 0.9600 . ?
C6 H6C 0.9600 . ?
C7 H7A 0.9600 . ?
C7 H7B 0.9600 . ?
C7 H7C 0.9600 . ?
C8 H8A 0.9700 . ?
C8 H8B 0.9700 . ?
C8 C9 1.486(18) . ?
C9 H9A 0.9700 . ?
C9 H9B 0.9700 . ?
C10 H10A 0.9700 . ?
C10 H10B 0.9700 . ?
C10 C11 1.441(15) . ?
C11 H11A 0.9700 . ?
C11 H11B 0.9700 . ?
C12 H12A 0.9600 . ?
C12 H12B 0.9600 . ?
C12 H12C 0.9600 . ?

loop_
_geom_torsion_atom_site_label_1
_geom_torsion_atom_site_label_2
_geom_torsion_atom_site_label_3
_geom_torsion_atom_site_label_4
_geom_torsion
_geom_torsion_site_symmetry_1
_geom_torsion_site_symmetry_2
_geom_torsion_site_symmetry_3
_geom_torsion_site_symmetry_4
_geom_torsion_publ_flag
Nb1 O2 C4 C3 -7.9(19) . . . . ?
Nb1 O3 C1 C2 43.9(15) . . . . ?
Nb1 N1 C2 C1 21.9(14) . . . . ?
Nb1 N1 C3 C4 22(2) . . . . ?
Nb2 O5 C9 C8 4.2(19) . . . . ?
Nb2 O7 C11 C10 -20.2(19) . . . . ?
Nb2 N2 C8 C9 -32.7(15) . . . . ?
Nb2 N2 C10 C11 -27.5(16) . . . . ?
O1 Nb1 O2 C4 -171.2(12) . . . . ?
O1 Nb2 O6 C12 13.7(14) . . . . ?
O1 Nb2 O8 Nb1 43(3) . . . 2_656 ?
O2 Nb1 O1 Nb2 92(3) . . . . ?
O3 Nb1 O1 Nb2 -174(3) . . . . ?
O3 Nb1 O2 C4 89.3(12) . . . . ?
O3 C1 C2 N1 -41.0(17) . . . . ?
O4 Nb1 O1 Nb2 -81(3) . . . . ?
O4 Nb1 O2 C4 -11.5(18) . . . . ?
O5 Nb2 O6 C12 84.6(18) . . . . ?
O5 Nb2 O8 Nb1 -44(3) . . . 2_656 ?
O6 Nb2 O8 Nb1 134(3) . . . 2_656 ?
O7 Nb2 O6 C12 169.9(14) . . . . ?
O7 Nb2 O8 Nb1 -134(3) . . . 2_656 ?
O8 Nb1 O1 Nb2 14(3) 2_656 . . . ?
O8 Nb1 O2 C4 -70.8(12) 2_656 . . . ?
O8 Nb2 O6 C12 -89.2(14) . . . . ?
N1 Nb1 O1 Nb2 127(3) . . . . ?
N1 Nb1 O2 C4 16.1(12) . . . . ?
N1 C3 C4 O2 -14(2) . . . . ?
N2 Nb2 O6 C12 95.9(14) . . . . ?
N2 C8 C9 O5 23(2) . . . . ?
N2 C10 C11 O7 32(2) . . . . ?
C2 N1 C3 C4 -89.7(19) . . . . ?
C3 N1 C2 C1 136.0(13) . . . . ?
C5 N1 C2 C1 -103.1(15) . . . . ?
C5 N1 C3 C4 147.3(17) . . . . ?
C7 N2 C8 C9 -153.4(14) . . . . ?
C7 N2 C10 C11 112.6(16) . . . . ?
C8 N2 C10 C11 -134.5(14) . . . . ?
C10 N2 C8 C9 76.2(16) . . . . ?

loop_
_twin_individual_id
_twin_individual_mass_fraction_refined
1 0.51(13)
2 0.49(13)

loop_
_exptl_oxdiff_crystal_face_indexfrac_h
_exptl_oxdiff_crystal_face_indexfrac_k
_exptl_oxdiff_crystal_face_indexfrac_l
_exptl_oxdiff_crystal_face_x
_exptl_oxdiff_crystal_face_y
_exptl_oxdiff_crystal_face_z
-3.3486 10.9926 -14.2093 -0.8399 0.5153 0.1702
8.3789 -5.4440 16.6053 0.6604 -0.4063 -0.6316
-3.6599 -13.8439 6.6803 0.7713 -0.4719 0.4270
-10.2156 -10.5061 -5.5203 0.3149 -0.1909 0.9297
10.1943 10.5406 5.4603 -0.3179 0.1928 -0.9283
-17.4242 1.0349 13.5492 0.4749 0.7730 0.4207
17.5792 -0.7596 -12.8799 -0.4667 -0.7595 -0.4532
2.2340 7.6865 19.9669 0.2800 0.4600 -0.8426
2.4404 -7.4291 -22.1168 -0.3841 -0.6291 0.6758
3.3853 -14.1751 -3.1693 0.4448 -0.8182 0.3643
-3.0079 14.2078 3.4549 -0.4400 0.8091 -0.3897
15.7853 3.7591 -16.7358 -0.7499 -0.5159 -0.4142
-7.8002 0.9034 25.6362 0.7817 0.5364 -0.3182

loop_
_smtbx_masks_void_nr
_smtbx_masks_void_average_x
_smtbx_masks_void_average_y
_smtbx_masks_void_average_z
_smtbx_masks_void_volume
_smtbx_masks_void_count_electrons
_smtbx_masks_void_content
1 -0.391 0.119 0.500 296.1 21.6 ?
2 -0.522 0.619 0.000 296.1 21.6 ?
